data_4350233
loop_
_publ_author_name
'Peng, Rong'
'Li, Dan'
'Wu, Tao'
'Zhou, Xiao-Ping'
'Ng, Seik Weng'

_publ_section_title
;
 Increasing structure dimensionality of copper(I) complexes by varying the
 flexible thioether ligand geometry and counteranions.
;
_journal_issue 10
_journal_name_full 'Inorganic chemistry'
_journal_page_first 4035
_journal_page_last 4046
_journal_paper_doi 10.1021/ic060074x
_journal_volume 45
_journal_year 2006
_chemical_formula_moiety {[Cu6(C16H14N4S2)3I5]BF4H2O}n
_chemical_formula_sum 'C48 H44 B Cu6 F4 I5 N12 O S6'
_chemical_formula_weight 2099.86
_space_group_IT_number 173
_space_group_name_Hall 'P 6c'
_space_group_name_H-M_alt 'P 63'
_symmetry_cell_setting hexagonal
_symmetry_space_group_name_H-M 'P 63'
_atom_sites_solution_hydrogens geom
_atom_sites_solution_primary direct
_atom_sites_solution_secondary difmap
_audit_creation_method SHELXL-97
_cell_angle_alpha 90.00
_cell_angle_beta 90.00
_cell_angle_gamma 120.00
_cell_formula_units_Z 2
_cell_length_a 13.5662(7)
_cell_length_b 13.5662(7)
_cell_length_c 20.1867(11)
_cell_measurement_reflns_used 17484
_cell_measurement_temperature 293(2)
_cell_measurement_theta_max 25.00
_cell_measurement_theta_min 1.71
_cell_volume 3217.5(3)
_computing_structure_refinement 'SHELXL-97 (Sheldrick, 1997)'
_computing_structure_solution 'SHELXS-97 (Sheldrick, 1990)'
_diffrn_ambient_temperature 293(2)
_diffrn_measured_fraction_theta_full 0.999
_diffrn_measured_fraction_theta_max 0.999
_diffrn_radiation_monochromator graphite
_diffrn_radiation_source 'fine-focus sealed tube'
_diffrn_radiation_type MoK\a
_diffrn_radiation_wavelength 0.70173
_diffrn_reflns_av_R_equivalents 0.0318
_diffrn_reflns_av_sigmaI/netI 0.0328
_diffrn_reflns_limit_h_max 16
_diffrn_reflns_limit_h_min -15
_diffrn_reflns_limit_k_max 11
_diffrn_reflns_limit_k_min -16
_diffrn_reflns_limit_l_max 24
_diffrn_reflns_limit_l_min -21
_diffrn_reflns_number 17484
_diffrn_reflns_theta_full 25.00
_diffrn_reflns_theta_max 25.00
_diffrn_reflns_theta_min 1.71
_exptl_absorpt_coefficient_mu 4.599
_exptl_absorpt_correction_T_max 0.5863
_exptl_absorpt_correction_T_min 0.4311
_exptl_crystal_colour yellow
_exptl_crystal_density_diffrn 2.167
_exptl_crystal_density_method 'not measured'
_exptl_crystal_description rhombic
_exptl_crystal_F_000 2000
_exptl_crystal_size_max 0.22
_exptl_crystal_size_mid 0.13
_exptl_crystal_size_min 0.13
_refine_diff_density_max 1.283
_refine_diff_density_min -0.805
_refine_diff_density_rms 0.206
_refine_ls_abs_structure_details 'Flack H D (1983), Acta Cryst. A39, 876-881'
_refine_ls_abs_structure_Flack -0.03(3)
_refine_ls_extinction_method none
_refine_ls_goodness_of_fit_ref 1.143
_refine_ls_hydrogen_treatment mixed
_refine_ls_matrix_type full
_refine_ls_number_parameters 250
_refine_ls_number_reflns 3830
_refine_ls_number_restraints 25
_refine_ls_restrained_S_all 1.149
_refine_ls_R_factor_all 0.0375
_refine_ls_R_factor_gt 0.0335
_refine_ls_shift/su_max 0.001
_refine_ls_shift/su_mean 0.000
_refine_ls_structure_factor_coef Fsqd
_refine_ls_weighting_details 'calc w=1/[\s^2^(Fo^2^)+(0.0607P)^2^+1.1277P] where P=(Fo^2^+2Fc^2^)/3'
_refine_ls_weighting_scheme calc
_refine_ls_wR_factor_gt 0.0915
_refine_ls_wR_factor_ref 0.1001
_reflns_number_gt 3581
_reflns_number_total 3830
_reflns_threshold_expression >2sigma(I)
_cod_data_source_file ic060074xrom20060115_103604.cif
_cod_data_source_block Complex_10
_cod_depositor_comments
;
The following automatic conversions were performed:

data item '_symmetry_cell_setting' value 'Hexagonal' was changed to
'hexagonal' in accordance with the
/home/saulius/struct/COD-crude-data/automatic-downloads/DataCite-retrospective/ACS/depositions/lib/dictionaries/cif_core.dic
dictionary named 'cif_core.dic' version 2.4.2 last updated on
2011-04-26.

Automatic conversion script
Id: cif_fix_values 6909 2019-04-08 15:41:33Z antanas 
;
_cod_original_cell_volume 3217.5(2)
_cod_original_sg_symbol_H-M P63
_cod_database_code 4350233

loop_
_symmetry_equiv_pos_as_xyz
'x, y, z'
'-x, -y, z+1/2'
'-y, x-y, z'
'y, -x+y, z+1/2'
'-x+y, -x, z'
'x-y, x, z+1/2'

loop_
_atom_site_label
_atom_site_type_symbol
_atom_site_fract_x
_atom_site_fract_y
_atom_site_fract_z
_atom_site_U_iso_or_equiv
_atom_site_adp_type
_atom_site_occupancy
_atom_site_symmetry_multiplicity
_atom_site_calc_flag
_atom_site_refinement_flags
I1 I 0.0000 0.0000 0.50004(4) 0.03547(19) Uani 1 3 d S
I2 I 0.31191(4) 0.33999(4) 0.52284(4) 0.05144(17) Uani 1 1 d .
I3 I 0.3333 0.6667 0.53549(4) 0.0390(2) Uani 1 3 d S
Cu1 Cu 0.17328(8) 0.14147(8) 0.57830(5) 0.0417(2) Uani 1 1 d .
Cu2 Cu 0.27525(8) 0.48959(8) 0.45981(5) 0.0463(3) Uani 1 1 d .
S1 S 0.40267(16) 0.55564(16) 0.36946(10) 0.0395(4) Uani 1 1 d .
S2 S -0.09282(15) 0.08514(16) 0.16662(9) 0.0382(4) Uani 1 1 d .
N1 N 0.5906(5) 0.7004(6) 0.4310(3) 0.0401(15) Uani 1 1 d .
N2 N 0.5936(6) 0.5453(6) 0.3761(4) 0.0559(19) Uani 1 1 d .
N3 N -0.2864(6) 0.0855(6) 0.1471(4) 0.0499(18) Uani 1 1 d .
N4 N -0.2700(5) -0.0689(5) 0.1015(3) 0.0352(13) Uani 1 1 d .
C1 C 0.7022(7) 0.7429(7) 0.4456(4) 0.0469(19) Uani 1 1 d .
H1 H 0.7402 0.8118 0.4682 0.056 Uiso 1 1 calc R
C2 C 0.7615(7) 0.6897(9) 0.4288(5) 0.058(3) Uani 1 1 d .
H2 H 0.8380 0.7207 0.4396 0.070 Uiso 1 1 calc R
C3 C 0.7012(8) 0.5850(9) 0.3942(5) 0.060(2) Uani 1 1 d .
H3 H 0.7372 0.5438 0.3841 0.072 Uiso 1 1 calc R
C4 C 0.5430(7) 0.6043(6) 0.3952(4) 0.0397(17) Uani 1 1 d .
C5 C 0.3790(8) 0.4304(9) 0.3228(6) 0.071(3) Uani 1 1 d .
H5B H 0.4326 0.4526 0.2863 0.085 Uiso 1 1 calc R
H5A H 0.3891 0.3785 0.3512 0.085 Uiso 1 1 calc R
C6 C 0.2556(8) 0.3723(8) 0.2961(5) 0.058(2) Uani 1 1 d .
C7 C 0.1788(8) 0.2677(8) 0.3177(5) 0.056(2) Uani 1 1 d .
H7 H 0.2001 0.2329 0.3499 0.067 Uiso 1 1 calc R
C8 C 0.0696(9) 0.2111(8) 0.2932(5) 0.062(3) Uani 1 1 d .
H8 H 0.0187 0.1382 0.3084 0.074 Uiso 1 1 calc R
C9 C 0.0353(7) 0.2606(7) 0.2469(4) 0.050(2) Uani 1 1 d .
C10 C 0.1152(8) 0.3703(8) 0.2244(5) 0.058(2) Uani 1 1 d .
H10 H 0.0938 0.4057 0.1925 0.070 Uiso 1 1 calc R
C11 C 0.2240(8) 0.4256(8) 0.2488(5) 0.062(2) Uani 1 1 d .
H11 H 0.2762 0.4982 0.2339 0.075 Uiso 1 1 calc R
C12 C -0.0819(7) 0.2004(8) 0.2176(5) 0.055(2) Uani 1 1 d .
H12B H -0.0942 0.2527 0.1909 0.066 Uiso 1 1 calc R
H12A H -0.1386 0.1705 0.2525 0.066 Uiso 1 1 calc R
C13 C -0.2305(6) 0.0287(6) 0.1353(4) 0.0346(16) Uani 1 1 d .
C14 C -0.3926(8) 0.0361(8) 0.1229(5) 0.059(2) Uani 1 1 d .
H14 H -0.4345 0.0726 0.1292 0.071 Uiso 1 1 calc R
C15 C -0.4431(7) -0.0662(8) 0.0889(6) 0.056(2) Uani 1 1 d .
H15 H -0.5175 -0.0992 0.0733 0.067 Uiso 1 1 calc R
C16 C -0.3780(6) -0.1166(7) 0.0792(5) 0.0475(19) Uani 1 1 d .
H16 H -0.4093 -0.1855 0.0566 0.057 Uiso 1 1 calc R
F1 F 0.6667 0.3333 0.5785(13) 0.175(7) Uani 1 3 d SU
F2 F 0.6689(9) 0.2417(8) 0.4931(7) 0.159(4) Uani 1 1 d U
B1 B 0.6667 0.3333 0.5099(16) 0.091(7) Uani 1 3 d SU
O1 O 0.6667 0.3333 0.252(2) 0.273(11) Uani 1 3 d SU

loop_
_atom_site_aniso_label
_atom_site_aniso_U_11
_atom_site_aniso_U_22
_atom_site_aniso_U_33
_atom_site_aniso_U_23
_atom_site_aniso_U_13
_atom_site_aniso_U_12
I1 0.0313(2) 0.0313(2) 0.0439(4) 0.000 0.000 0.01563(12)
I2 0.0408(3) 0.0322(2) 0.0770(4) 0.0133(2) -0.0068(3) 0.0150(2)
I3 0.0358(3) 0.0358(3) 0.0454(5) 0.000 0.000 0.01792(13)
Cu1 0.0361(5) 0.0366(5) 0.0548(6) 0.0009(4) -0.0015(4) 0.0199(4)
Cu2 0.0418(5) 0.0360(5) 0.0591(7) 0.0007(4) -0.0041(5) 0.0180(4)
S1 0.0312(9) 0.0402(10) 0.0430(11) -0.0081(8) -0.0040(8) 0.0150(8)
S2 0.0319(9) 0.0387(10) 0.0424(11) -0.0070(8) -0.0019(7) 0.0164(8)
N1 0.033(3) 0.042(4) 0.041(4) -0.003(3) -0.002(3) 0.016(3)
N2 0.050(4) 0.057(5) 0.066(5) -0.020(4) -0.010(4) 0.031(4)
N3 0.040(4) 0.048(4) 0.065(5) -0.016(3) -0.008(3) 0.024(3)
N4 0.030(3) 0.032(3) 0.045(4) 0.002(3) 0.003(2) 0.016(3)
C1 0.039(4) 0.045(4) 0.054(5) -0.010(4) -0.004(4) 0.020(4)
C2 0.029(4) 0.084(7) 0.064(6) 0.006(5) -0.001(4) 0.030(4)
C3 0.055(6) 0.076(7) 0.068(6) -0.011(5) -0.010(5) 0.048(5)
C4 0.038(4) 0.038(4) 0.038(4) -0.002(3) -0.001(3) 0.015(3)
C5 0.056(6) 0.066(6) 0.080(8) -0.037(6) -0.004(5) 0.023(5)
C6 0.052(5) 0.063(6) 0.057(6) -0.032(5) -0.007(4) 0.026(5)
C7 0.053(5) 0.058(5) 0.055(5) -0.023(4) -0.009(4) 0.027(4)
C8 0.059(6) 0.051(5) 0.064(7) -0.020(5) -0.003(5) 0.018(5)
C9 0.043(4) 0.055(5) 0.048(5) -0.026(4) -0.009(4) 0.022(4)
C10 0.052(5) 0.054(5) 0.064(6) -0.020(4) -0.012(4) 0.024(4)
C11 0.051(5) 0.056(5) 0.062(6) -0.028(5) -0.007(4) 0.014(4)
C12 0.047(5) 0.059(6) 0.059(5) -0.023(4) -0.003(4) 0.026(4)
C13 0.035(4) 0.030(4) 0.042(4) -0.001(3) 0.000(3) 0.018(3)
C14 0.046(5) 0.068(6) 0.079(7) 0.000(5) -0.003(4) 0.040(5)
C15 0.027(4) 0.056(5) 0.085(7) -0.001(5) -0.006(4) 0.021(4)
C16 0.035(4) 0.050(5) 0.060(5) -0.005(4) -0.004(4) 0.023(4)
F1 0.171(7) 0.171(7) 0.183(11) 0.000 0.000 0.086(3)
F2 0.172(7) 0.117(6) 0.216(8) 0.003(6) 0.010(6) 0.092(5)
B1 0.081(7) 0.081(7) 0.111(11) 0.000 0.000 0.041(3)
O1 0.277(10) 0.277(10) 0.264(15) 0.000 0.000 0.139(5)

loop_
_atom_type_symbol
_atom_type_description
_atom_type_scat_dispersion_real
_atom_type_scat_dispersion_imag
_atom_type_scat_source
C C 0.0033 0.0016 'International Tables Vol C Tables 4.2.6.8 and 6.1.1.4'
H H 0.0000 0.0000 'International Tables Vol C Tables 4.2.6.8 and 6.1.1.4'
B B 0.0013 0.0007 'International Tables Vol C Tables 4.2.6.8 and 6.1.1.4'
N N 0.0061 0.0033 'International Tables Vol C Tables 4.2.6.8 and 6.1.1.4'
O O 0.0106 0.0060 'International Tables Vol C Tables 4.2.6.8 and 6.1.1.4'
F F 0.0171 0.0103 'International Tables Vol C Tables 4.2.6.8 and 6.1.1.4'
S S 0.1246 0.1234 'International Tables Vol C Tables 4.2.6.8 and 6.1.1.4'
Cu Cu 0.3201 1.2651 'International Tables Vol C Tables 4.2.6.8 and 6.1.1.4'
I I -0.4742 1.8119 'International Tables Vol C Tables 4.2.6.8 and 6.1.1.4'

loop_
_geom_angle_atom_site_label_1
_geom_angle_atom_site_label_2
_geom_angle_atom_site_label_3
_geom_angle
_geom_angle_site_symmetry_1
_geom_angle_site_symmetry_3
Cu1 I1 Cu1 88.83(4) . 5
Cu1 I1 Cu1 88.83(4) . 3
Cu1 I1 Cu1 88.83(4) 5 3
Cu1 I2 Cu2 132.46(3) . .
Cu2 I3 Cu2 89.29(4) 5_565 3_665
Cu2 I3 Cu2 89.29(4) 5_565 .
Cu2 I3 Cu2 89.29(4) 3_665 .
N4 Cu1 S2 116.53(18) 2 4
N4 Cu1 I2 106.61(17) 2 .
S2 Cu1 I2 106.65(6) 4 .
N4 Cu1 I1 109.46(16) 2 .
S2 Cu1 I1 104.07(6) 4 .
I2 Cu1 I1 113.73(4) . .
N1 Cu2 S1 112.68(19) 5_565 .
N1 Cu2 I3 113.87(18) 5_565 .
S1 Cu2 I3 106.01(6) . .
N1 Cu2 I2 107.97(18) 5_565 .
S1 Cu2 I2 106.27(6) . .
I3 Cu2 I2 109.76(4) . .
C4 S1 C5 99.0(4) . .
C4 S1 Cu2 111.5(3) . .
C5 S1 Cu2 106.9(4) . .
C13 S2 C12 101.1(4) . .
C13 S2 Cu1 106.9(3) . 6_554
C12 S2 Cu1 105.4(3) . 6_554
C4 N1 C1 115.2(7) . .
C4 N1 Cu2 125.0(5) . 3_665
C1 N1 Cu2 119.8(5) . 3_665
C3 N2 C4 117.7(7) . .
C14 N3 C13 114.9(7) . .
C13 N4 C16 116.4(6) . .
C13 N4 Cu1 123.7(5) . 2_554
C16 N4 Cu1 119.8(5) . 2_554
N1 C1 C2 123.3(8) . .
N1 C1 H1 118.4 . .
C2 C1 H1 118.4 . .
C1 C2 C3 117.0(7) . .
C1 C2 H2 121.5 . .
C3 C2 H2 121.5 . .
N2 C3 C2 120.5(8) . .
N2 C3 H3 119.8 . .
C2 C3 H3 119.8 . .
N1 C4 N2 126.2(7) . .
N1 C4 S1 115.6(6) . .
N2 C4 S1 118.2(6) . .
C6 C5 S1 107.2(6) . .
C6 C5 H5B 110.3 . .
S1 C5 H5B 110.3 . .
C6 C5 H5A 110.3 . .
S1 C5 H5A 110.3 . .
H5B C5 H5A 108.5 . .
C7 C6 C11 119.6(9) . .
C7 C6 C5 119.7(10) . .
C11 C6 C5 120.8(9) . .
C6 C7 C8 121.5(10) . .
C6 C7 H7 119.2 . .
C8 C7 H7 119.2 . .
C9 C8 C7 120.6(9) . .
C9 C8 H8 119.7 . .
C7 C8 H8 119.7 . .
C8 C9 C10 118.2(8) . .
C8 C9 C12 122.2(9) . .
C10 C9 C12 119.5(9) . .
C11 C10 C9 120.7(10) . .
C11 C10 H10 119.7 . .
C9 C10 H10 119.7 . .
C10 C11 C6 119.5(10) . .
C10 C11 H11 120.3 . .
C6 C11 H11 120.3 . .
C9 C12 S2 107.5(6) . .
C9 C12 H12B 110.2 . .
S2 C12 H12B 110.2 . .
C9 C12 H12A 110.2 . .
S2 C12 H12A 110.2 . .
H12B C12 H12A 108.5 . .
N4 C13 N3 126.5(6) . .
N4 C13 S2 115.4(5) . .
N3 C13 S2 118.1(5) . .
N3 C14 C15 123.5(7) . .
N3 C14 H14 118.3 . .
C15 C14 H14 118.3 . .
C16 C15 C14 116.7(7) . .
C16 C15 H15 121.6 . .
C14 C15 H15 121.6 . .
N4 C16 C15 121.9(7) . .
N4 C16 H16 119.1 . .
C15 C16 H16 119.1 . .
F2 B1 F2 113.4(13) . 3_655
F2 B1 F2 113.4(13) . 5_665
F2 B1 F2 113.4(13) 3_655 5_665
F2 B1 F1 105.1(15) . .
F2 B1 F1 105.1(15) 3_655 .
F2 B1 F1 105.1(15) 5_665 .

loop_
_geom_bond_atom_site_label_1
_geom_bond_atom_site_label_2
_geom_bond_distance
_geom_bond_site_symmetry_2
I1 Cu1 2.6821(11) .
I1 Cu1 2.6820(11) 5
I1 Cu1 2.6821(11) 3
I2 Cu1 2.6417(11) .
I2 Cu2 2.6446(11) .
I3 Cu2 2.6140(11) 5_565
I3 Cu2 2.6140(11) 3_665
I3 Cu2 2.6140(11) .
Cu1 N4 2.049(6) 2
Cu1 S2 2.334(2) 4
Cu2 N1 2.030(7) 5_565
Cu2 S1 2.360(2) .
S1 C4 1.752(8) .
S1 C5 1.826(9) .
S2 C13 1.745(8) .
S2 C12 1.815(9) .
S2 Cu1 2.334(2) 6_554
N1 C4 1.340(10) .
N1 C1 1.355(9) .
N1 Cu2 2.030(7) 3_665
N2 C3 1.330(11) .
N2 C4 1.345(10) .
N3 C14 1.341(11) .
N3 C13 1.345(9) .
N4 C13 1.341(9) .
N4 C16 1.349(9) .
N4 Cu1 2.049(6) 2_554
C1 C2 1.365(12) .
C1 H1 0.9300 .
C2 C3 1.419(14) .
C2 H2 0.9300 .
C3 H3 0.9300 .
C5 C6 1.546(13) .
C5 H5B 0.9700 .
C5 H5A 0.9700 .
C6 C7 1.345(13) .
C6 C11 1.388(14) .
C7 C8 1.376(13) .
C7 H7 0.9300 .
C8 C9 1.360(14) .
C8 H8 0.9300 .
C9 C10 1.409(13) .
C9 C12 1.499(11) .
C10 C11 1.371(13) .
C10 H10 0.9300 .
C11 H11 0.9300 .
C12 H12B 0.9700 .
C12 H12A 0.9700 .
C14 C15 1.384(13) .
C14 H14 0.9300 .
C15 C16 1.375(11) .
C15 H15 0.9300 .
C16 H16 0.9300 .
F1 B1 1.38(4) .
F2 B1 1.303(12) .
B1 F2 1.303(12) 3_655
B1 F2 1.303(12) 5_665

loop_
_geom_torsion_atom_site_label_1
_geom_torsion_atom_site_label_2
_geom_torsion_atom_site_label_3
_geom_torsion_atom_site_label_4
_geom_torsion
_geom_torsion_site_symmetry_1
_geom_torsion_site_symmetry_4
Cu2 I2 Cu1 N4 170.11(18) . 2
Cu2 I2 Cu1 S2 -64.74(8) . 4
Cu2 I2 Cu1 I1 49.38(7) . .
Cu1 I1 Cu1 N4 43.18(19) 5 2
Cu1 I1 Cu1 N4 132.03(18) 3 2
Cu1 I1 Cu1 S2 -82.06(5) 5 4
Cu1 I1 Cu1 S2 6.80(6) 3 4
Cu1 I1 Cu1 I2 162.29(4) 5 .
Cu1 I1 Cu1 I2 -108.85(5) 3 .
Cu2 I3 Cu2 N1 -41.5(2) 5_565 5_565
Cu2 I3 Cu2 N1 -130.8(2) 3_665 5_565
Cu2 I3 Cu2 S1 82.99(5) 5_565 .
Cu2 I3 Cu2 S1 -6.31(6) 3_665 .
Cu2 I3 Cu2 I2 -162.63(4) 5_565 .
Cu2 I3 Cu2 I2 108.07(5) 3_665 .
Cu1 I2 Cu2 N1 -18.4(2) . 5_565
Cu1 I2 Cu2 S1 -139.49(7) . .
Cu1 I2 Cu2 I3 106.29(6) . .
N1 Cu2 S1 C4 -170.8(3) 5_565 .
I3 Cu2 S1 C4 64.0(3) . .
I2 Cu2 S1 C4 -52.7(3) . .
N1 Cu2 S1 C5 -63.6(4) 5_565 .
I3 Cu2 S1 C5 171.2(4) . .
I2 Cu2 S1 C5 54.4(4) . .
C4 N1 C1 C2 -3.6(13) . .
Cu2 N1 C1 C2 178.9(7) 3_665 .
N1 C1 C2 C3 0.2(14) . .
C4 N2 C3 C2 -3.8(14) . .
C1 C2 C3 N2 3.7(14) . .
C1 N1 C4 N2 3.6(12) . .
Cu2 N1 C4 N2 -179.1(6) 3_665 .
C1 N1 C4 S1 -174.4(6) . .
Cu2 N1 C4 S1 2.9(9) 3_665 .
C3 N2 C4 N1 0.1(14) . .
C3 N2 C4 S1 178.0(7) . .
C5 S1 C4 N1 178.6(7) . .
Cu2 S1 C4 N1 -69.1(6) . .
C5 S1 C4 N2 0.5(8) . .
Cu2 S1 C4 N2 112.8(6) . .
C4 S1 C5 C6 179.1(7) . .
Cu2 S1 C5 C6 63.3(8) . .
S1 C5 C6 C7 -115.0(9) . .
S1 C5 C6 C11 66.7(11) . .
C11 C6 C7 C8 1.1(13) . .
C5 C6 C7 C8 -177.2(8) . .
C6 C7 C8 C9 -1.2(13) . .
C7 C8 C9 C10 0.9(13) . .
C7 C8 C9 C12 178.2(8) . .
C8 C9 C10 C11 -0.4(13) . .
C12 C9 C10 C11 -177.8(8) . .
C9 C10 C11 C6 0.3(14) . .
C7 C6 C11 C10 -0.6(14) . .
C5 C6 C11 C10 177.7(8) . .
C8 C9 C12 S2 -68.5(10) . .
C10 C9 C12 S2 108.8(8) . .
C13 S2 C12 C9 -178.3(7) . .
Cu1 S2 C12 C9 -67.2(7) 6_554 .
C16 N4 C13 N3 -2.4(11) . .
Cu1 N4 C13 N3 174.0(6) 2_554 .
C16 N4 C13 S2 177.3(6) . .
Cu1 N4 C13 S2 -6.3(8) 2_554 .
C14 N3 C13 N4 1.0(12) . .
C14 N3 C13 S2 -178.6(7) . .
C12 S2 C13 N4 -171.9(6) . .
Cu1 S2 C13 N4 78.1(6) 6_554 .
C12 S2 C13 N3 7.8(7) . .
Cu1 S2 C13 N3 -102.2(6) 6_554 .
C13 N3 C14 C15 0.9(14) . .
N3 C14 C15 C16 -1.3(16) . .
C13 N4 C16 C15 1.8(12) . .
Cu1 N4 C16 C15 -174.7(7) 2_554 .
C14 C15 C16 N4 -0.1(15) . .
